data_7002817
loop_
_publ_author_name
'Suzaki, Yuji'
'Chihara, Eriko'
'Takagi, Atsuko'
'Osakada, Kohtaro'

_publ_section_title
;
 Rotaxanes of a macrocyclic ferrocenophane with dialkylammonium axle
 components
;
_journal_issue 44
_journal_name_full 'Dalton Transactions'
_journal_page_first 9881
_journal_page_last 9891
_journal_paper_doi 10.1039/b907417a
_journal_year 2009
_chemical_formula_moiety 'C28 H36 Fe K O8, C24 H20 B '
_chemical_formula_sum 'C52 H56 B Fe K O8'
_chemical_formula_weight 914.76
_chemical_melting_point ?
_space_group_IT_number 14
_symmetry_cell_setting monoclinic
_symmetry_Int_Tables_number 14
_symmetry_space_group_name_Hall '-P 2yn'
_symmetry_space_group_name_H-M 'P 1 21/n 1'
_cell_angle_alpha 90.0000
_cell_angle_beta 92.6643(8)
_cell_angle_gamma 90.0000
_cell_formula_units_Z 4
_cell_length_a 13.846(2)
_cell_length_b 22.065(4)
_cell_length_c 14.893(3)
_cell_measurement_reflns_used 12842
_cell_measurement_temperature 113.1
_cell_measurement_theta_max 27.5
_cell_measurement_theta_min 3.0
_cell_volume 4545.1(14)
_computing_cell_refinement CrystalClear
_computing_data_collection CrystalClear
_computing_data_reduction CrystalStructure
_computing_publication_material 'CrystalStructure 3.8'
_computing_structure_refinement CRYSTALS
_computing_structure_solution SIR92
_diffrn_ambient_temperature 113
_diffrn_detector_area_resol_mean 7.31
_diffrn_measured_fraction_theta_full 0.971
_diffrn_measured_fraction_theta_max 0.971
_diffrn_measurement_device_type 'Rigaku Saturn'
_diffrn_measurement_method \w
_diffrn_radiation_type 'Mo K\a'
_diffrn_radiation_wavelength 0.71070
_diffrn_reflns_av_R_equivalents 0.021
_diffrn_reflns_limit_h_max 17
_diffrn_reflns_limit_h_min -17
_diffrn_reflns_limit_k_max 20
_diffrn_reflns_limit_k_min -28
_diffrn_reflns_limit_l_max 19
_diffrn_reflns_limit_l_min -15
_diffrn_reflns_number 32533
_diffrn_reflns_theta_full 27.48
_diffrn_reflns_theta_max 27.48
_exptl_absorpt_coefficient_mu 0.478
_exptl_absorpt_correction_T_max 0.909
_exptl_absorpt_correction_T_min 0.817
_exptl_absorpt_correction_type multi-scan
_exptl_absorpt_process_details 'Jacobson, R. (1998) Private communication'
_exptl_crystal_colour orange
_exptl_crystal_density_diffrn 1.337
_exptl_crystal_density_method 'not measured'
_exptl_crystal_description platelet
_exptl_crystal_F_000 1928.00
_exptl_crystal_size_max 0.40
_exptl_crystal_size_mid 0.40
_exptl_crystal_size_min 0.20
_refine_diff_density_max 0.63
_refine_diff_density_min -0.40
_refine_ls_extinction_method none
_refine_ls_goodness_of_fit_ref 0.974
_refine_ls_hydrogen_treatment refall
_refine_ls_number_constraints 0
_refine_ls_number_parameters 635
_refine_ls_number_reflns 8415
_refine_ls_number_restraints 0
_refine_ls_R_factor_gt 0.0397
_refine_ls_shift/su_max 0.0000
_refine_ls_structure_factor_coef F
_refine_ls_weighting_details 'w = 1/[0.0027Fo^2^ + 1.0000\s(Fo^2^)]'
_refine_ls_weighting_scheme calc
_refine_ls_wR_factor_ref 0.0624
_reflns_number_gt 8367
_reflns_number_total 10119
_reflns_threshold_expression F^2^>2.0\s(F^2^)
_cod_data_source_file b907417a.txt
_cod_data_source_block 1
_cod_depositor_comments
;
The following automatic conversions were performed:

'_chemical_melting_point' value 'not measured' was changed to '?' -
the value is undefined or not given.

Automatic conversion script
Id: cif_fix_values 1646 2011-03-28 12:23:43Z adriana 
;
_cod_original_cell_volume 4545.1(13)
_cod_original_formula_sum 'C52 H56 B Fe K O8 '
_cod_database_code 7002817

loop_
_symmetry_equiv_pos_site_id
_symmetry_equiv_pos_as_xyz
1 +X,+Y,+Z
2 1/2-X,1/2+Y,1/2-Z
3 -X,-Y,-Z
4 1/2+X,1/2-Y,1/2+Z

loop_
_atom_site_label
_atom_site_type_symbol
_atom_site_fract_x
_atom_site_fract_y
_atom_site_fract_z
_atom_site_U_iso_or_equiv
_atom_site_adp_type
_atom_site_occupancy
_atom_site_symmetry_multiplicity
_atom_site_calc_flag
_atom_site_refinement_flags
_atom_site_disorder_assembly
_atom_site_disorder_group
Fe(1) Fe 0.72177(2) 0.392940(10) 0.55421(2) 0.02487(7) Uani 1.00 1 d . . .
K(1) K 0.86594(3) 0.51190(2) 0.72115(3) 0.02698(10) Uani 1.00 1 d . . .
O(1) O 0.67133(10) 0.50771(6) 0.66670(9) 0.0305(3) Uani 1.00 1 d . . .
O(2) O 0.79042(11) 0.59025(7) 0.58424(10) 0.0383(3) Uani 1.00 1 d . . .
O(3) O 0.97707(11) 0.59743(6) 0.64207(9) 0.0324(3) Uani 1.00 1 d . . .
O(4) O 0.92851(10) 0.61458(6) 0.82072(9) 0.0315(3) Uani 1.00 1 d . . .
O(5) O 0.76555(11) 0.56286(7) 0.85779(10) 0.0390(3) Uani 1.00 1 d . . .
O(6) O 0.82515(13) 0.44237(9) 0.88244(11) 0.0524(5) Uani 1.00 1 d . . .
O(7) O 1.00362(12) 0.43212(8) 0.80179(10) 0.0486(4) Uani 1.00 1 d . . .
O(8) O 0.93769(10) 0.41022(6) 0.62292(9) 0.0294(3) Uani 1.00 1 d . . .
C(1) C 0.67484(15) 0.39825(9) 0.68324(13) 0.0314(4) Uani 1.00 1 d . . .
C(2) C 0.63191(16) 0.34843(10) 0.63622(15) 0.0401(5) Uani 1.00 1 d . . .
C(3) C 0.57991(15) 0.37102(12) 0.55871(16) 0.0444(6) Uani 1.00 1 d . . .
C(4) C 0.58993(14) 0.43507(10) 0.55695(14) 0.0371(5) Uani 1.00 1 d . . .
C(5) C 0.64713(13) 0.45105(9) 0.63524(12) 0.0280(4) Uani 1.00 1 d . . .
C(6) C 0.63503(16) 0.55975(10) 0.61857(15) 0.0391(5) Uani 1.00 1 d . . .
C(7) C 0.69761(16) 0.57824(11) 0.54390(14) 0.0399(5) Uani 1.00 1 d . . .
C(8) C 0.85746(17) 0.61929(10) 0.52778(15) 0.0408(5) Uani 1.00 1 d . . .
C(9) C 0.93458(16) 0.64529(9) 0.58933(14) 0.0381(5) Uani 1.00 1 d . . .
C(10) C 1.04650(16) 0.61685(11) 0.70920(15) 0.0397(5) Uani 1.00 1 d . . .
C(11) C 1.00412(15) 0.65098(10) 0.78572(14) 0.0370(5) Uani 1.00 1 d . . .
C(12) C 0.88135(13) 0.63846(8) 0.89221(12) 0.0265(4) Uani 1.00 1 d . . .
C(13) C 0.91272(15) 0.68927(9) 0.93961(13) 0.0331(5) Uani 1.00 1 d . . .
C(14) C 0.86111(16) 0.70921(11) 1.01207(15) 0.0415(5) Uani 1.00 1 d . . .
C(15) C 0.78059(16) 0.67925(11) 1.03691(14) 0.0387(5) Uani 1.00 1 d . . .
C(16) C 0.74792(15) 0.62806(10) 0.98904(13) 0.0347(5) Uani 1.00 1 d . . .
C(17) C 0.79713(14) 0.60853(9) 0.91542(13) 0.0290(4) Uani 1.00 1 d . . .
C(18) C 0.70325(16) 0.51659(10) 0.89100(15) 0.0409(5) Uani 1.00 1 d . . .
C(19) C 0.76179(19) 0.47180(14) 0.94360(16) 0.0531(7) Uani 1.00 1 d . . .
C(20) C 0.9082(2) 0.4173(2) 0.9279(2) 0.0845(11) Uani 1.00 1 d . . .
C(21) C 0.9975(4) 0.4359(2) 0.8933(3) 0.0371(13) Uani 0.40 1 d P . .
C(22) C 0.9668(4) 0.3888(2) 0.8756(2) 0.0618(14) Uani 0.60 1 d P . .
C(23) C 1.04479(17) 0.38884(10) 0.74624(17) 0.0447(6) Uani 1.00 1 d . . .
C(24) C 0.97229(19) 0.36196(10) 0.67909(17) 0.0479(6) Uani 1.00 1 d . . .
C(25) C 0.87188(13) 0.39487(8) 0.55506(12) 0.0255(4) Uani 1.00 1 d . . .
C(26) C 0.83646(13) 0.33694(9) 0.52819(12) 0.0272(4) Uani 1.00 1 d . . .
C(27) C 0.77498(14) 0.34609(10) 0.44956(12) 0.0312(4) Uani 1.00 1 d . . .
C(28) C 0.77167(15) 0.40911(10) 0.42997(12) 0.0336(5) Uani 1.00 1 d . . .
C(29) C 0.83139(14) 0.43966(9) 0.49604(12) 0.0299(4) Uani 1.00 1 d . . .
C(30) C 0.50017(12) 0.68231(7) 0.78937(11) 0.0201(3) Uani 1.00 1 d . . .
C(31) C 0.59299(14) 0.69689(8) 0.82513(12) 0.0279(4) Uani 1.00 1 d . . .
C(32) C 0.66670(14) 0.71802(10) 0.77309(14) 0.0349(5) Uani 1.00 1 d . . .
C(33) C 0.65042(14) 0.72666(9) 0.68141(13) 0.0325(4) Uani 1.00 1 d . . .
C(34) C 0.56006(14) 0.71220(9) 0.64294(12) 0.0282(4) Uani 1.00 1 d . . .
C(35) C 0.48764(13) 0.68972(8) 0.69551(11) 0.0230(4) Uani 1.00 1 d . . .
C(36) C 0.37227(12) 0.59188(7) 0.80802(10) 0.0200(3) Uani 1.00 1 d . . .
C(37) C 0.43181(14) 0.55337(8) 0.75957(11) 0.0252(4) Uani 1.00 1 d . . .
C(38) C 0.40112(15) 0.49693(8) 0.72667(12) 0.0297(4) Uani 1.00 1 d . . .
C(39) C 0.30916(15) 0.47613(8) 0.74294(12) 0.0313(4) Uani 1.00 1 d . . .
C(40) C 0.24892(15) 0.51227(8) 0.79158(13) 0.0307(4) Uani 1.00 1 d . . .
C(41) C 0.27978(13) 0.56889(8) 0.82235(12) 0.0254(4) Uani 1.00 1 d . . .
C(42) C 0.32235(12) 0.70578(7) 0.85269(11) 0.0210(3) Uani 1.00 1 d . . .
C(43) C 0.29983(14) 0.74937(8) 0.78661(12) 0.0283(4) Uani 1.00 1 d . . .
C(44) C 0.22080(15) 0.78833(9) 0.79043(14) 0.0351(5) Uani 1.00 1 d . . .
C(45) C 0.15999(15) 0.78542(10) 0.86075(14) 0.0352(5) Uani 1.00 1 d . . .
C(46) C 0.17958(14) 0.74311(10) 0.92786(13) 0.0342(5) Uani 1.00 1 d . . .
C(47) C 0.25884(14) 0.70490(9) 0.92370(12) 0.0275(4) Uani 1.00 1 d . . .
C(48) C 0.45401(12) 0.64625(7) 0.95441(11) 0.0209(3) Uani 1.00 1 d . . .
C(49) C 0.47517(16) 0.69599(8) 1.01063(12) 0.0317(4) Uani 1.00 1 d . . .
C(50) C 0.51047(16) 0.69022(9) 1.09922(13) 0.0348(5) Uani 1.00 1 d . . .
C(51) C 0.52528(14) 0.63291(9) 1.13590(12) 0.0296(4) Uani 1.00 1 d . . .
C(52) C 0.50683(14) 0.58278(8) 1.08230(12) 0.0283(4) Uani 1.00 1 d . . .
C(53) C 0.47182(13) 0.58979(8) 0.99369(11) 0.0232(4) Uani 1.00 1 d . . .
B(1) B 0.41254(14) 0.65685(8) 0.85009(12) 0.0197(4) Uani 1.00 1 d . . .
H(1) H 0.7144 0.3967 0.7370 0.038 Uiso 1.00 1 c R . .
H(2) H 0.6373 0.3071 0.6535 0.049 Uiso 1.00 1 c R . .
H(3) H 0.5444 0.3473 0.5154 0.054 Uiso 1.00 1 c R . .
H(4) H 0.5626 0.4620 0.5130 0.045 Uiso 1.00 1 c R . .
H(5) H 0.5722 0.5506 0.5939 0.046 Uiso 1.00 1 c R . .
H(6) H 0.6313 0.5927 0.6593 0.047 Uiso 1.00 1 c R . .
H(7) H 0.6726 0.6135 0.5146 0.048 Uiso 1.00 1 c R . .
H(8) H 0.7016 0.5463 0.5014 0.048 Uiso 1.00 1 c R . .
H(9) H 0.8847 0.5905 0.4889 0.049 Uiso 1.00 1 c R . .
H(10) H 0.8260 0.6502 0.4930 0.049 Uiso 1.00 1 c R . .
H(11) H 0.9067 0.6742 0.6277 0.047 Uiso 1.00 1 c R . .
H(12) H 0.9826 0.6644 0.5556 0.046 Uiso 1.00 1 c R . .
H(13) H 1.0784 0.5820 0.7335 0.048 Uiso 1.00 1 c R . .
H(14) H 1.0921 0.6421 0.6816 0.048 Uiso 1.00 1 c R . .
H(15) H 0.9784 0.6884 0.7642 0.045 Uiso 1.00 1 c R . .
H(16) H 1.0526 0.6585 0.8317 0.045 Uiso 1.00 1 c R . .
H(17) H 0.9691 0.7103 0.9230 0.040 Uiso 1.00 1 c R . .
H(18) H 0.8813 0.7447 1.0438 0.050 Uiso 1.00 1 c R . .
H(19) H 0.7474 0.6926 1.0877 0.047 Uiso 1.00 1 c R . .
H(20) H 0.6917 0.6072 1.0065 0.042 Uiso 1.00 1 c R . .
H(21) H 0.6576 0.5347 0.9284 0.049 Uiso 1.00 1 c R . .
H(22) H 0.6702 0.4968 0.8420 0.049 Uiso 1.00 1 c R . .
H(23) H 0.7211 0.4427 0.9698 0.064 Uiso 1.00 1 c R . .
H(24) H 0.7994 0.4918 0.9896 0.064 Uiso 1.00 1 c R . .
H(25) H 0.9078 0.4296 0.9891 0.102 Uiso 1.00 1 c R . .
H(26) H 0.9037 0.3744 0.9245 0.102 Uiso 1.00 1 c R . .
H(27) H 1.0470 0.4108 0.9193 0.044 Uiso 0.40 1 c R . .
H(28) H 1.0091 0.4768 0.9108 0.044 Uiso 0.40 1 c R . .
H(29) H 0.9324 0.3562 0.8471 0.074 Uiso 0.60 1 c R . .
H(30) H 1.0205 0.3732 0.9103 0.074 Uiso 0.60 1 c R . .
H(31) H 1.0939 0.4078 0.7138 0.053 Uiso 1.00 1 c R . .
H(32) H 1.0725 0.3575 0.7827 0.053 Uiso 1.00 1 c R . .
H(33) H 0.9202 0.3451 0.7100 0.057 Uiso 1.00 1 c R . .
H(34) H 1.0012 0.3313 0.6444 0.057 Uiso 1.00 1 c R . .
H(35) H 0.8517 0.2993 0.5565 0.033 Uiso 1.00 1 c R . .
H(36) H 0.7416 0.3153 0.4161 0.038 Uiso 1.00 1 c R . .
H(37) H 0.7361 0.4276 0.3812 0.041 Uiso 1.00 1 c R . .
H(38) H 0.8428 0.4821 0.4998 0.036 Uiso 1.00 1 c R . .
H(39) H 0.6058 0.6919 0.8879 0.033 Uiso 1.00 1 c R . .
H(40) H 0.7284 0.7268 0.8005 0.042 Uiso 1.00 1 c R . .
H(41) H 0.6999 0.7420 0.6456 0.039 Uiso 1.00 1 c R . .
H(42) H 0.5476 0.7175 0.5802 0.034 Uiso 1.00 1 c R . .
H(43) H 0.4272 0.6791 0.6671 0.028 Uiso 1.00 1 c R . .
H(44) H 0.4957 0.5664 0.7490 0.030 Uiso 1.00 1 c R . .
H(45) H 0.4432 0.4729 0.6927 0.036 Uiso 1.00 1 c R . .
H(46) H 0.2881 0.4376 0.7212 0.037 Uiso 1.00 1 c R . .
H(47) H 0.1860 0.4983 0.8040 0.037 Uiso 1.00 1 c R . .
H(48) H 0.2365 0.5932 0.8544 0.030 Uiso 1.00 1 c R . .
H(49) H 0.3405 0.7527 0.7372 0.034 Uiso 1.00 1 c R . .
H(50) H 0.2089 0.8171 0.7438 0.042 Uiso 1.00 1 c R . .
H(51) H 0.1058 0.8117 0.8631 0.042 Uiso 1.00 1 c R . .
H(52) H 0.1388 0.7404 0.9773 0.041 Uiso 1.00 1 c R . .
H(53) H 0.2708 0.6765 0.9709 0.034 Uiso 1.00 1 c R . .
H(54) H 0.4652 0.7356 0.9869 0.038 Uiso 1.00 1 c R . .
H(55) H 0.5242 0.7254 1.1343 0.041 Uiso 1.00 1 c R . .
H(56) H 0.5481 0.6286 1.1967 0.036 Uiso 1.00 1 c R . .
H(57) H 0.5179 0.5433 1.1061 0.034 Uiso 1.00 1 c R . .
H(58) H 0.4595 0.5546 0.9582 0.028 Uiso 1.00 1 c R . .

loop_
_atom_site_aniso_label
_atom_site_aniso_U_11
_atom_site_aniso_U_22
_atom_site_aniso_U_33
_atom_site_aniso_U_12
_atom_site_aniso_U_13
_atom_site_aniso_U_23
Fe(1) 0.01927(15) 0.03307(16) 0.02241(14) 0.00259(10) 0.00252(10) -0.00362(10)
K(1) 0.0279(2) 0.0246(2) 0.0286(2) 0.00261(15) 0.00200(15) 0.00000(14)
O(1) 0.0289(7) 0.0325(7) 0.0300(6) 0.0017(5) 0.0007(5) -0.0037(5)
O(2) 0.0302(7) 0.0485(8) 0.0360(7) -0.0022(6) 0.0008(5) 0.0127(6)
O(3) 0.0317(7) 0.0342(7) 0.0320(6) 0.0012(5) 0.0077(5) 0.0019(5)
O(4) 0.0277(7) 0.0334(7) 0.0342(7) -0.0062(5) 0.0110(5) -0.0062(5)
O(5) 0.0384(8) 0.0420(8) 0.0379(7) -0.0159(6) 0.0134(6) -0.0132(6)
O(6) 0.0424(9) 0.0694(11) 0.0460(9) 0.0130(8) 0.0083(7) 0.0230(8)
O(7) 0.0396(9) 0.0708(11) 0.0345(7) 0.0184(8) -0.0078(6) -0.0130(7)
O(8) 0.0247(6) 0.0276(6) 0.0354(6) 0.0008(5) -0.0031(5) -0.0005(5)
C(1) 0.0307(10) 0.0379(10) 0.0266(9) -0.0036(7) 0.0106(7) -0.0036(7)
C(2) 0.0364(11) 0.0358(10) 0.0498(12) -0.0076(8) 0.0197(9) -0.0094(9)
C(3) 0.0221(10) 0.0621(14) 0.0495(12) -0.0066(9) 0.0058(8) -0.0258(11)
C(4) 0.0214(9) 0.0522(12) 0.0372(10) 0.0085(8) -0.0030(7) -0.0127(9)
C(5) 0.0183(8) 0.0373(9) 0.0287(8) 0.0019(7) 0.0043(6) -0.0076(7)
C(6) 0.0278(10) 0.0394(11) 0.0499(12) 0.0081(8) 0.0001(8) 0.0011(9)
C(7) 0.0362(11) 0.0438(11) 0.0395(10) 0.0097(9) -0.0013(8) 0.0060(9)
C(8) 0.0439(12) 0.0409(11) 0.0381(11) 0.0047(9) 0.0084(9) 0.0112(8)
C(9) 0.0401(12) 0.0321(10) 0.0431(11) 0.0016(8) 0.0111(9) 0.0067(8)
C(10) 0.0249(10) 0.0531(13) 0.0417(11) -0.0032(9) 0.0090(8) -0.0040(9)
C(11) 0.0276(10) 0.0441(11) 0.0401(10) -0.0113(8) 0.0091(8) -0.0045(8)
C(12) 0.0233(8) 0.0300(9) 0.0263(8) 0.0023(7) 0.0019(6) -0.0022(6)
C(13) 0.0249(9) 0.0371(10) 0.0374(10) -0.0034(7) 0.0022(7) -0.0077(8)
C(14) 0.0338(11) 0.0448(12) 0.0459(11) -0.0025(9) 0.0013(9) -0.0225(9)
C(15) 0.0326(10) 0.0534(13) 0.0304(9) 0.0032(9) 0.0034(8) -0.0129(9)
C(16) 0.0293(10) 0.0448(11) 0.0302(9) -0.0029(8) 0.0059(7) -0.0039(8)
C(17) 0.0266(9) 0.0320(9) 0.0288(9) -0.0020(7) 0.0044(7) -0.0035(7)
C(18) 0.0328(11) 0.0470(12) 0.0438(11) -0.0135(9) 0.0125(8) -0.0086(9)
C(19) 0.0457(14) 0.0752(18) 0.0393(12) -0.0139(12) 0.0129(10) 0.0128(11)
C(20) 0.0574(18) 0.132(3) 0.0644(18) 0.023(2) 0.0060(15) 0.057(2)
C(21) 0.042(3) 0.036(2) 0.032(2) 0.006(2) -0.012(2) 0.001(2)
C(22) 0.081(3) 0.066(3) 0.039(2) 0.038(2) 0.002(2) 0.019(2)
C(23) 0.0343(12) 0.0430(12) 0.0550(13) 0.0138(9) -0.0165(10) -0.0100(10)
C(24) 0.0524(14) 0.0289(10) 0.0598(14) 0.0052(9) -0.0256(11) -0.0017(9)
C(25) 0.0194(8) 0.0299(9) 0.0274(8) 0.0032(6) 0.0046(6) -0.0009(6)
C(26) 0.0239(8) 0.0289(9) 0.0293(8) 0.0035(7) 0.0057(6) -0.0031(7)
C(27) 0.0276(9) 0.0405(10) 0.0261(8) 0.0012(7) 0.0057(7) -0.0085(7)
C(28) 0.0333(10) 0.0457(11) 0.0220(8) 0.0087(8) 0.0056(7) 0.0033(7)
C(29) 0.0282(9) 0.0310(9) 0.0312(9) 0.0051(7) 0.0080(7) 0.0017(7)
C(30) 0.0198(8) 0.0172(7) 0.0233(7) 0.0027(5) 0.0009(6) 0.0014(5)
C(31) 0.0254(9) 0.0312(9) 0.0267(8) -0.0016(7) -0.0026(7) 0.0018(7)
C(32) 0.0205(9) 0.0435(11) 0.0404(10) -0.0063(8) -0.0032(7) 0.0019(8)
C(33) 0.0233(9) 0.0347(10) 0.0400(10) -0.0045(7) 0.0080(7) 0.0050(8)
C(34) 0.0267(9) 0.0346(9) 0.0237(8) 0.0005(7) 0.0046(6) 0.0039(7)
C(35) 0.0186(8) 0.0271(8) 0.0234(8) 0.0006(6) 0.0009(6) 0.0008(6)
C(36) 0.0227(8) 0.0208(7) 0.0164(7) -0.0002(6) -0.0020(5) 0.0031(5)
C(37) 0.0262(9) 0.0236(8) 0.0257(8) -0.0000(6) 0.0008(6) 0.0010(6)
C(38) 0.0384(10) 0.0223(8) 0.0283(9) 0.0052(7) 0.0002(7) -0.0015(6)
C(39) 0.0412(11) 0.0197(8) 0.0320(9) -0.0029(7) -0.0086(7) 0.0003(6)
C(40) 0.0280(9) 0.0284(9) 0.0355(9) -0.0069(7) -0.0020(7) 0.0037(7)
C(41) 0.0248(8) 0.0264(8) 0.0249(8) -0.0009(6) 0.0008(6) 0.0009(6)
C(42) 0.0204(8) 0.0207(7) 0.0220(7) -0.0011(6) 0.0005(6) -0.0032(6)
C(43) 0.0267(9) 0.0296(9) 0.0289(8) 0.0060(7) 0.0049(7) 0.0047(7)
C(44) 0.0355(11) 0.0325(9) 0.0369(10) 0.0120(8) -0.0010(8) 0.0019(8)
C(45) 0.0255(9) 0.0381(10) 0.0416(10) 0.0096(8) -0.0009(8) -0.0121(8)
C(46) 0.0257(9) 0.0450(11) 0.0326(9) 0.0005(8) 0.0091(7) -0.0119(8)
C(47) 0.0280(9) 0.0311(9) 0.0239(8) -0.0007(7) 0.0052(6) -0.0013(6)
C(48) 0.0216(8) 0.0213(7) 0.0199(7) -0.0006(6) 0.0010(6) 0.0011(6)
C(49) 0.0453(11) 0.0215(8) 0.0274(8) 0.0033(7) -0.0067(8) -0.0001(6)
C(50) 0.0487(12) 0.0279(9) 0.0271(9) 0.0040(8) -0.0080(8) -0.0068(7)
C(51) 0.0347(10) 0.0338(9) 0.0197(8) 0.0008(8) -0.0050(7) -0.0015(7)
C(52) 0.0340(10) 0.0233(8) 0.0270(8) -0.0010(7) -0.0037(7) 0.0067(6)
C(53) 0.0250(8) 0.0215(7) 0.0230(8) -0.0021(6) -0.0005(6) -0.0006(6)
B(1) 0.0216(9) 0.0193(8) 0.0180(7) 0.0004(6) -0.0001(6) 0.0004(6)

loop_
_atom_type_symbol
_atom_type_description
_atom_type_scat_dispersion_real
_atom_type_scat_dispersion_imag
_atom_type_scat_source
C C 0.003 0.002
;
International Tables for Crystallography
(1992, Vol. C, Tables 4.2.6.8 and 6.1.1.4)
;
H H 0.000 0.000
;
International Tables for Crystallography
(1992, Vol. C, Table 6.1.1.4)
;
Fe Fe 0.346 0.844
;
International Tables for Crystallography
(1992, Vol. C, Tables 4.2.6.8 and 6.1.1.4)
;
O O 0.011 0.006
;
International Tables for Crystallography
(1992, Vol. C, Tables 4.2.6.8 and 6.1.1.4)
;
B B 0.001 0.001
;
International Tables for Crystallography
(1992, Vol. C, Tables 4.2.6.8 and 6.1.1.4)
;
K K 0.200 0.250
;
International Tables for Crystallography
(1992, Vol. C, Tables 4.2.6.8 and 6.1.1.4)
;

loop_
_geom_angle_atom_site_label_1
_geom_angle_atom_site_label_2
_geom_angle_atom_site_label_3
_geom_angle
_geom_angle_publ_flag
_geom_angle_site_symmetry_1
_geom_angle_site_symmetry_2
_geom_angle_site_symmetry_3
C(1) Fe(1) C(2) 40.53(8) no . . .
C(1) Fe(1) C(3) 68.57(8) no . . .
C(1) Fe(1) C(4) 68.65(8) no . . .
C(1) Fe(1) C(5) 39.94(7) no . . .
C(1) Fe(1) C(25) 110.60(7) no . . .
C(1) Fe(1) C(26) 119.22(7) no . . .
C(1) Fe(1) C(27) 152.09(8) no . . .
C(1) Fe(1) C(28) 166.54(8) no . . .
C(1) Fe(1) C(29) 129.39(7) no . . .
C(2) Fe(1) C(3) 40.97(9) no . . .
C(2) Fe(1) C(4) 68.74(8) no . . .
C(2) Fe(1) C(5) 67.26(8) no . . .
C(2) Fe(1) C(25) 130.17(7) no . . .
C(2) Fe(1) C(26) 108.72(8) no . . .
C(2) Fe(1) C(27) 117.85(8) no . . .
C(2) Fe(1) C(28) 150.71(8) no . . .
C(2) Fe(1) C(29) 167.66(8) no . . .
C(3) Fe(1) C(4) 40.77(9) no . . .
C(3) Fe(1) C(5) 67.52(8) no . . .
C(3) Fe(1) C(25) 167.17(8) no . . .
C(3) Fe(1) C(26) 128.23(9) no . . .
C(3) Fe(1) C(27) 106.84(9) no . . .
C(3) Fe(1) C(28) 116.24(8) no . . .
C(3) Fe(1) C(29) 150.21(8) no . . .
C(4) Fe(1) C(5) 40.40(7) no . . .
C(4) Fe(1) C(25) 151.83(7) no . . .
C(4) Fe(1) C(26) 165.69(7) no . . .
C(4) Fe(1) C(27) 126.83(7) no . . .
C(4) Fe(1) C(28) 106.18(8) no . . .
C(4) Fe(1) C(29) 117.11(8) no . . .
C(5) Fe(1) C(25) 120.67(7) no . . .
C(5) Fe(1) C(26) 152.89(7) no . . .
C(5) Fe(1) C(27) 165.66(7) no . . .
C(5) Fe(1) C(28) 128.38(8) no . . .
C(5) Fe(1) C(29) 109.45(7) no . . .
C(25) Fe(1) C(26) 40.10(7) no . . .
C(25) Fe(1) C(27) 67.53(7) no . . .
C(25) Fe(1) C(28) 67.70(7) no . . .
C(25) Fe(1) C(29) 40.16(7) no . . .
C(26) Fe(1) C(27) 40.81(7) no . . .
C(26) Fe(1) C(28) 68.75(7) no . . .
C(26) Fe(1) C(29) 68.40(7) no . . .
C(27) Fe(1) C(28) 40.84(8) no . . .
C(27) Fe(1) C(29) 68.42(7) no . . .
C(28) Fe(1) C(29) 40.72(7) no . . .
O(1) K(1) O(2) 59.36(4) no . . .
O(1) K(1) O(3) 117.03(4) no . . .
O(1) K(1) O(4) 116.73(4) no . . .
O(1) K(1) O(5) 73.36(4) no . . .
O(1) K(1) O(6) 90.03(4) no . . .
O(1) K(1) O(7) 136.90(4) no . . .
O(1) K(1) O(8) 100.28(4) no . . .
O(2) K(1) O(3) 57.72(4) no . . .
O(2) K(1) O(4) 88.99(4) no . . .
O(2) K(1) O(5) 95.76(4) no . . .
O(2) K(1) O(6) 146.18(4) no . . .
O(2) K(1) O(7) 154.90(4) no . . .
O(2) K(1) O(8) 103.54(4) no . . .
O(3) K(1) O(4) 60.48(4) no . . .
O(3) K(1) O(5) 110.45(4) no . . .
O(3) K(1) O(6) 148.06(4) no . . .
O(3) K(1) O(7) 103.37(4) no . . .
O(3) K(1) O(8) 96.00(4) no . . .
O(4) K(1) O(5) 55.78(4) no . . .
O(4) K(1) O(6) 93.20(4) no . . .
O(4) K(1) O(7) 95.30(4) no . . .
O(4) K(1) O(8) 141.96(4) no . . .
O(5) K(1) O(6) 59.00(4) no . . .
O(5) K(1) O(7) 107.11(4) no . . .
O(5) K(1) O(8) 152.91(4) no . . .
O(6) K(1) O(7) 58.41(4) no . . .
O(6) K(1) O(8) 95.32(4) no . . .
O(7) K(1) O(8) 59.21(4) no . . .
K(1) O(1) C(5) 110.38(10) no . . .
K(1) O(1) C(6) 115.61(11) no . . .
C(5) O(1) C(6) 119.04(14) no . . .
K(1) O(2) C(7) 119.16(12) no . . .
K(1) O(2) C(8) 117.87(12) no . . .
C(7) O(2) C(8) 115.73(16) no . . .
K(1) O(3) C(9) 121.45(12) no . . .
K(1) O(3) C(10) 106.31(11) no . . .
C(9) O(3) C(10) 114.36(15) no . . .
K(1) O(4) C(11) 117.99(11) no . . .
K(1) O(4) C(12) 124.58(10) no . . .
C(11) O(4) C(12) 116.47(14) no . . .
K(1) O(5) C(17) 126.88(11) no . . .
K(1) O(5) C(18) 107.17(11) no . . .
C(17) O(5) C(18) 118.78(16) no . . .
K(1) O(6) C(19) 115.27(14) no . . .
K(1) O(6) C(20) 114.40(17) no . . .
C(19) O(6) C(20) 112.0(2) no . . .
K(1) O(7) C(21) 108.2(2) no . . .
K(1) O(7) C(22) 116.5(2) no . . .
K(1) O(7) C(23) 117.32(12) no . . .
C(21) O(7) C(23) 132.3(2) no . . .
C(22) O(7) C(23) 98.8(2) no . . .
K(1) O(8) C(24) 113.51(12) no . . .
K(1) O(8) C(25) 109.49(10) no . . .
C(24) O(8) C(25) 116.25(15) no . . .
Fe(1) C(1) C(2) 68.82(12) no . . .
Fe(1) C(1) C(5) 70.40(10) no . . .
C(2) C(1) C(5) 106.97(17) no . . .
Fe(1) C(2) C(1) 70.65(12) no . . .
Fe(1) C(2) C(3) 69.17(12) no . . .
C(1) C(2) C(3) 108.28(19) no . . .
Fe(1) C(3) C(2) 69.86(12) no . . .
Fe(1) C(3) C(4) 70.51(12) no . . .
C(2) C(3) C(4) 108.51(19) no . . .
Fe(1) C(4) C(3) 68.72(11) no . . .
Fe(1) C(4) C(5) 70.52(10) no . . .
C(3) C(4) C(5) 106.41(18) no . . .
Fe(1) C(5) O(1) 130.04(13) no . . .
Fe(1) C(5) C(1) 69.66(11) no . . .
Fe(1) C(5) C(4) 69.07(11) no . . .
O(1) C(5) C(1) 121.57(15) no . . .
O(1) C(5) C(4) 128.59(17) no . . .
C(1) C(5) C(4) 109.78(17) no . . .
O(1) C(6) C(7) 112.85(17) no . . .
O(2) C(7) C(6) 106.29(16) no . . .
O(2) C(8) C(9) 106.06(17) no . . .
O(3) C(9) C(8) 108.61(16) no . . .
O(3) C(10) C(11) 114.10(17) no . . .
O(4) C(11) C(10) 108.11(17) no . . .
O(4) C(12) C(13) 123.68(16) no . . .
O(4) C(12) C(17) 116.16(15) no . . .
C(13) C(12) C(17) 120.16(17) no . . .
C(12) C(13) C(14) 119.40(19) no . . .
C(13) C(14) C(15) 120.9(2) no . . .
C(14) C(15) C(16) 120.2(2) no . . .
C(15) C(16) C(17) 119.65(19) no . . .
O(5) C(17) C(12) 115.77(16) no . . .
O(5) C(17) C(16) 124.41(18) no . . .
C(12) C(17) C(16) 119.68(18) no . . .
O(5) C(18) C(19) 109.48(18) no . . .
O(6) C(19) C(18) 107.44(18) no . . .
O(6) C(20) C(21) 114.4(3) no . . .
O(6) C(20) C(22) 114.4(3) no . . .
O(7) C(21) C(20) 116.0(4) no . . .
O(7) C(22) C(20) 110.9(3) no . . .
O(7) C(23) C(24) 112.55(19) no . . .
O(8) C(24) C(23) 106.95(17) no . . .
Fe(1) C(25) O(8) 129.76(12) no . . .
Fe(1) C(25) C(26) 69.37(10) no . . .
Fe(1) C(25) C(29) 69.19(10) no . . .
O(8) C(25) C(26) 129.71(15) no . . .
O(8) C(25) C(29) 120.91(15) no . . .
C(26) C(25) C(29) 109.31(15) no . . .
Fe(1) C(26) C(25) 70.53(10) no . . .
Fe(1) C(26) C(27) 68.59(10) no . . .
C(25) C(26) C(27) 106.76(16) no . . .
Fe(1) C(27) C(26) 70.59(10) no . . .
Fe(1) C(27) C(28) 69.58(11) no . . .
C(26) C(27) C(28) 108.58(17) no . . .
Fe(1) C(28) C(27) 69.58(10) no . . .
Fe(1) C(28) C(29) 70.49(10) no . . .
C(27) C(28) C(29) 108.00(16) no . . .
Fe(1) C(29) C(25) 70.66(10) no . . .
Fe(1) C(29) C(28) 68.79(11) no . . .
C(25) C(29) C(28) 107.32(16) no . . .
C(31) C(30) C(35) 114.67(15) no . . .
C(31) C(30) B(1) 123.68(14) no . . .
C(35) C(30) B(1) 121.63(14) no . . .
C(30) C(31) C(32) 123.20(16) no . . .
C(31) C(32) C(33) 120.33(17) no . . .
C(32) C(33) C(34) 118.47(17) no . . .
C(33) C(34) C(35) 120.57(16) no . . .
C(30) C(35) C(34) 122.70(15) no . . .
C(37) C(36) C(41) 114.87(14) no . . .
C(37) C(36) B(1) 121.58(14) no . . .
C(41) C(36) B(1) 123.42(14) no . . .
C(36) C(37) C(38) 122.85(17) no . . .
C(37) C(38) C(39) 120.06(17) no . . .
C(38) C(39) C(40) 118.83(16) no . . .
C(39) C(40) C(41) 120.46(18) no . . .
C(36) C(41) C(40) 122.90(16) no . . .
C(43) C(42) C(47) 114.28(15) no . . .
C(43) C(42) B(1) 125.16(15) no . . .
C(47) C(42) B(1) 120.54(14) no . . .
C(42) C(43) C(44) 122.95(17) no . . .
C(43) C(44) C(45) 120.76(18) no . . .
C(44) C(45) C(46) 118.33(19) no . . .
C(45) C(46) C(47) 120.40(18) no . . .
C(42) C(47) C(46) 123.27(17) no . . .
C(49) C(48) C(53) 114.89(14) no . . .
C(49) C(48) B(1) 120.37(13) no . . .
C(53) C(48) B(1) 124.74(14) no . . .
C(48) C(49) C(50) 123.28(16) no . . .
C(49) C(50) C(51) 119.68(17) no . . .
C(50) C(51) C(52) 118.81(16) no . . .
C(51) C(52) C(53) 120.36(16) no . . .
C(48) C(53) C(52) 122.95(15) no . . .
C(30) B(1) C(36) 109.42(12) no . . .
C(30) B(1) C(42) 111.54(12) no . . .
C(30) B(1) C(48) 109.45(13) no . . .
C(36) B(1) C(42) 109.51(13) no . . .
C(36) B(1) C(48) 109.35(12) no . . .
C(42) B(1) C(48) 107.53(13) no . . .
Fe(1) C(1) H(1) 126.2 no . . .
C(2) C(1) H(1) 126.8 no . . .
C(5) C(1) H(1) 126.2 no . . .
Fe(1) C(2) H(2) 125.7 no . . .
C(1) C(2) H(2) 125.7 no . . .
C(3) C(2) H(2) 126.0 no . . .
Fe(1) C(3) H(3) 125.5 no . . .
C(2) C(3) H(3) 125.8 no . . .
C(4) C(3) H(3) 125.7 no . . .
Fe(1) C(4) H(4) 126.6 no . . .
C(3) C(4) H(4) 126.8 no . . .
C(5) C(4) H(4) 126.7 no . . .
O(1) C(6) H(5) 108.5 no . . .
O(1) C(6) H(6) 108.8 no . . .
C(7) C(6) H(5) 108.7 no . . .
C(7) C(6) H(6) 108.5 no . . .
H(5) C(6) H(6) 109.5 no . . .
O(2) C(7) H(7) 110.2 no . . .
O(2) C(7) H(8) 109.9 no . . .
C(6) C(7) H(7) 110.7 no . . .
C(6) C(7) H(8) 110.2 no . . .
H(7) C(7) H(8) 109.5 no . . .
O(2) C(8) H(9) 110.2 no . . .
O(2) C(8) H(10) 110.4 no . . .
C(9) C(8) H(9) 109.8 no . . .
C(9) C(8) H(10) 110.9 no . . .
H(9) C(8) H(10) 109.5 no . . .
O(3) C(9) H(11) 109.6 no . . .
O(3) C(9) H(12) 109.8 no . . .
C(8) C(9) H(11) 109.2 no . . .
C(8) C(9) H(12) 110.2 no . . .
H(11) C(9) H(12) 109.5 no . . .
O(3) C(10) H(13) 108.1 no . . .
O(3) C(10) H(14) 108.3 no . . .
C(11) C(10) H(13) 107.9 no . . .
C(11) C(10) H(14) 108.9 no . . .
H(13) C(10) H(14) 109.5 no . . .
O(4) C(11) H(15) 109.9 no . . .
O(4) C(11) H(16) 109.8 no . . .
C(10) C(11) H(15) 109.5 no . . .
C(10) C(11) H(16) 110.1 no . . .
H(15) C(11) H(16) 109.5 no . . .
C(12) C(13) H(17) 120.3 no . . .
C(14) C(13) H(17) 120.3 no . . .
C(13) C(14) H(18) 119.7 no . . .
C(15) C(14) H(18) 119.4 no . . .
C(14) C(15) H(19) 119.9 no . . .
C(16) C(15) H(19) 119.9 no . . .
C(15) C(16) H(20) 120.0 no . . .
C(17) C(16) H(20) 120.3 no . . .
O(5) C(18) H(21) 109.3 no . . .
O(5) C(18) H(22) 109.7 no . . .
C(19) C(18) H(21) 109.5 no . . .
C(19) C(18) H(22) 109.4 no . . .
H(21) C(18) H(22) 109.5 no . . .
O(6) C(19) H(23) 110.1 no . . .
O(6) C(19) H(24) 109.6 no . . .
C(18) C(19) H(23) 110.4 no . . .
C(18) C(19) H(24) 109.8 no . . .
H(23) C(19) H(24) 109.5 no . . .
O(6) C(20) H(25) 107.8 no . . .
O(6) C(20) H(26) 108.3 no . . .
C(21) C(20) H(25) 108.0 no . . .
C(21) C(20) H(26) 108.8 no . . .
C(22) C(20) H(25) 137.5 no . . .
C(22) C(20) H(26) 61.9 no . . .
H(25) C(20) H(26) 109.5 no . . .
O(7) C(21) H(27) 107.1 no . . .
O(7) C(21) H(28) 108.3 no . . .
C(20) C(21) H(27) 107.8 no . . .
C(20) C(21) H(28) 108.2 no . . .
H(27) C(21) H(28) 109.5 no . . .
O(7) C(22) H(29) 108.8 no . . .
O(7) C(22) H(30) 109.3 no . . .
C(20) C(22) H(29) 108.5 no . . .
C(20) C(22) H(30) 109.9 no . . .
H(29) C(22) H(30) 109.4 no . . .
O(7) C(23) H(31) 108.7 no . . .
O(7) C(23) H(32) 108.9 no . . .
C(24) C(23) H(31) 107.8 no . . .
C(24) C(23) H(32) 109.4 no . . .
H(31) C(23) H(32) 109.5 no . . .
O(8) C(24) H(33) 109.6 no . . .
O(8) C(24) H(34) 110.6 no . . .
C(23) C(24) H(33) 109.3 no . . .
C(23) C(24) H(34) 110.9 no . . .
H(33) C(24) H(34) 109.5 no . . .
Fe(1) C(26) H(35) 126.6 no . . .
C(25) C(26) H(35) 126.5 no . . .
C(27) C(26) H(35) 126.7 no . . .
Fe(1) C(27) H(36) 125.5 no . . .
C(26) C(27) H(36) 125.8 no . . .
C(28) C(27) H(36) 125.6 no . . .
Fe(1) C(28) H(37) 125.7 no . . .
C(27) C(28) H(37) 126.0 no . . .
C(29) C(28) H(37) 126.0 no . . .
Fe(1) C(29) H(38) 126.3 no . . .
C(25) C(29) H(38) 126.1 no . . .
C(28) C(29) H(38) 126.6 no . . .
C(30) C(31) H(39) 118.1 no . . .
C(32) C(31) H(39) 118.7 no . . .
C(31) C(32) H(40) 119.8 no . . .
C(33) C(32) H(40) 119.8 no . . .
C(32) C(33) H(41) 120.8 no . . .
C(34) C(33) H(41) 120.7 no . . .
C(33) C(34) H(42) 119.8 no . . .
C(35) C(34) H(42) 119.7 no . . .
C(30) C(35) H(43) 118.6 no . . .
C(34) C(35) H(43) 118.7 no . . .
C(36) C(37) H(44) 118.4 no . . .
C(38) C(37) H(44) 118.8 no . . .
C(37) C(38) H(45) 119.9 no . . .
C(39) C(38) H(45) 120.0 no . . .
C(38) C(39) H(46) 120.4 no . . .
C(40) C(39) H(46) 120.7 no . . .
C(39) C(40) H(47) 119.7 no . . .
C(41) C(40) H(47) 119.8 no . . .
C(36) C(41) H(48) 118.3 no . . .
C(40) C(41) H(48) 118.8 no . . .
C(42) C(43) H(49) 118.5 no . . .
C(44) C(43) H(49) 118.6 no . . .
C(43) C(44) H(50) 119.5 no . . .
C(45) C(44) H(50) 119.7 no . . .
C(44) C(45) H(51) 120.8 no . . .
C(46) C(45) H(51) 120.9 no . . .
C(45) C(46) H(52) 119.8 no . . .
C(47) C(46) H(52) 119.8 no . . .
C(42) C(47) H(53) 118.2 no . . .
C(46) C(47) H(53) 118.6 no . . .
C(48) C(49) H(54) 118.3 no . . .
C(50) C(49) H(54) 118.4 no . . .
C(49) C(50) H(55) 120.0 no . . .
C(51) C(50) H(55) 120.3 no . . .
C(50) C(51) H(56) 120.2 no . . .
C(52) C(51) H(56) 121.0 no . . .
C(51) C(52) H(57) 119.8 no . . .
C(53) C(52) H(57) 119.9 no . . .
C(48) C(53) H(58) 118.3 no . . .
C(52) C(53) H(58) 118.8 no . . .

loop_
_geom_bond_atom_site_label_1
_geom_bond_atom_site_label_2
_geom_bond_distance
_geom_bond_publ_flag
_geom_bond_site_symmetry_1
_geom_bond_site_symmetry_2
Fe(1) C(1) 2.060(2) no . .
Fe(1) C(2) 2.036(2) no . .
Fe(1) C(3) 2.027(2) no . .
Fe(1) C(4) 2.051(2) no . .
Fe(1) C(5) 2.0699(19) no . .
Fe(1) C(25) 2.0784(18) no . .
Fe(1) C(26) 2.0630(18) no . .
Fe(1) C(27) 2.0365(19) no . .
Fe(1) C(28) 2.0364(18) no . .
Fe(1) C(29) 2.0590(19) no . .
K(1) O(1) 2.7792(14) no . .
K(1) O(2) 2.8357(15) no . .
K(1) O(3) 2.7359(14) no . .
K(1) O(4) 2.8219(13) no . .
K(1) O(5) 2.7569(15) no . .
K(1) O(6) 2.9272(18) no . .
K(1) O(7) 2.8218(17) no . .
K(1) O(8) 2.8803(14) no . .
O(1) C(5) 1.371(2) no . .
O(1) C(6) 1.432(2) no . .
O(2) C(7) 1.418(2) no . .
O(2) C(8) 1.432(2) no . .
O(3) C(9) 1.427(2) no . .
O(3) C(10) 1.421(2) no . .
O(4) C(11) 1.437(2) no . .
O(4) C(12) 1.379(2) no . .
O(5) C(17) 1.381(2) no . .
O(5) C(18) 1.439(2) no . .
O(6) C(19) 1.448(3) no . .
O(6) C(20) 1.419(3) no . .
O(7) C(21) 1.371(5) no . .
O(7) C(22) 1.560(5) no . .
O(7) C(23) 1.402(2) no . .
O(8) C(24) 1.423(2) no . .
O(8) C(25) 1.371(2) no . .
C(1) C(2) 1.419(2) no . .
C(1) C(5) 1.411(2) no . .
C(2) C(3) 1.422(3) no . .
C(3) C(4) 1.420(3) no . .
C(4) C(5) 1.423(2) no . .
C(6) C(7) 1.498(3) no . .
C(8) C(9) 1.490(3) no . .
C(10) C(11) 1.507(3) no . .
C(12) C(13) 1.384(2) no . .
C(12) C(17) 1.397(2) no . .
C(13) C(14) 1.393(3) no . .
C(14) C(15) 1.362(3) no . .
C(15) C(16) 1.400(3) no . .
C(16) C(17) 1.386(2) no . .
C(18) C(19) 1.479(3) no . .
C(20) C(21) 1.423(6) no . .
C(20) C(22) 1.312(6) no . .
C(23) C(24) 1.505(3) no . .
C(25) C(26) 1.420(2) no . .
C(25) C(29) 1.421(2) no . .
C(26) C(27) 1.430(2) no . .
C(27) C(28) 1.421(3) no . .
C(28) C(29) 1.425(2) no . .
C(30) C(31) 1.405(2) no . .
C(30) C(35) 1.410(2) no . .
C(30) B(1) 1.645(2) no . .
C(31) C(32) 1.390(2) no . .
C(32) C(33) 1.387(2) no . .
C(33) C(34) 1.389(2) no . .
C(34) C(35) 1.392(2) no . .
C(36) C(37) 1.406(2) no . .
C(36) C(41) 1.403(2) no . .
C(36) B(1) 1.651(2) no . .
C(37) C(38) 1.397(2) no . .
C(38) C(39) 1.385(2) no . .
C(39) C(40) 1.383(2) no . .
C(40) C(41) 1.391(2) no . .
C(42) C(43) 1.401(2) no . .
C(42) C(47) 1.407(2) no . .
C(42) B(1) 1.653(2) no . .
C(43) C(44) 1.395(2) no . .
C(44) C(45) 1.375(3) no . .
C(45) C(46) 1.385(2) no . .
C(46) C(47) 1.388(2) no . .
C(48) C(49) 1.403(2) no . .
C(48) C(53) 1.393(2) no . .
C(48) B(1) 1.648(2) no . .
C(49) C(50) 1.391(2) no . .
C(50) C(51) 1.389(2) no . .
C(51) C(52) 1.381(2) no . .
C(52) C(53) 1.393(2) no . .
C(1) H(1) 0.950 no . .
C(2) H(2) 0.950 no . .
C(3) H(3) 0.950 no . .
C(4) H(4) 0.950 no . .
C(6) H(5) 0.950 no . .
C(6) H(6) 0.950 no . .
C(7) H(7) 0.950 no . .
C(7) H(8) 0.950 no . .
C(8) H(9) 0.950 no . .
C(8) H(10) 0.950 no . .
C(9) H(11) 0.950 no . .
C(9) H(12) 0.950 no . .
C(10) H(13) 0.950 no . .
C(10) H(14) 0.950 no . .
C(11) H(15) 0.950 no . .
C(11) H(16) 0.950 no . .
C(13) H(17) 0.950 no . .
C(14) H(18) 0.950 no . .
C(15) H(19) 0.950 no . .
C(16) H(20) 0.950 no . .
C(18) H(21) 0.950 no . .
C(18) H(22) 0.950 no . .
C(19) H(23) 0.950 no . .
C(19) H(24) 0.950 no . .
C(20) H(25) 0.950 no . .
C(20) H(26) 0.950 no . .
C(21) H(27) 0.950 no . .
C(21) H(28) 0.950 no . .
C(22) H(29) 0.951 no . .
C(22) H(30) 0.950 no . .
C(23) H(31) 0.950 no . .
C(23) H(32) 0.950 no . .
C(24) H(33) 0.950 no . .
C(24) H(34) 0.950 no . .
C(26) H(35) 0.950 no . .
C(27) H(36) 0.950 no . .
C(28) H(37) 0.950 no . .
C(29) H(38) 0.950 no . .
C(31) H(39) 0.950 no . .
C(32) H(40) 0.950 no . .
C(33) H(41) 0.950 no . .
C(34) H(42) 0.950 no . .
C(35) H(43) 0.950 no . .
C(37) H(44) 0.950 no . .
C(38) H(45) 0.950 no . .
C(39) H(46) 0.950 no . .
C(40) H(47) 0.950 no . .
C(41) H(48) 0.950 no . .
C(43) H(49) 0.950 no . .
C(44) H(50) 0.950 no . .
C(45) H(51) 0.950 no . .
C(46) H(52) 0.950 no . .
C(47) H(53) 0.950 no . .
C(49) H(54) 0.950 no . .
C(50) H(55) 0.950 no . .
C(51) H(56) 0.950 no . .
C(52) H(57) 0.950 no . .
C(53) H(58) 0.950 no . .
